data_4501361
loop_
_publ_author_name
'Sekiya, Ryo'
'Nishikiori, Shin-ichi'

_publ_section_title
;
 Structural Extension from an Isonicotinic Acid Dimer to
 4-(4-Pyridyl)benzoic Acid (pybenH) Dimer: X-ray Crystal Structure
 Analysis and Inclusion Properties of a Hydrogen-Bonded Coordination
 Polymer [Ni(SCN)2(pybenH)2]\\infty
;
_journal_issue 12
_journal_name_full 'Crystal Growth &amp; Design'
_journal_page_first 5574
_journal_paper_doi 10.1021/cg201141k
_journal_volume 11
_journal_year 2011
_chemical_formula_moiety 'C26 H18 N4 Ni O4 S2'
_chemical_formula_sum 'C26 H18 N4 Ni O4 S2'
_chemical_formula_weight 573.27
_chemical_name_systematic
;
 ?
;
_space_group_IT_number 2
_symmetry_cell_setting triclinic
_symmetry_space_group_name_Hall '-P 1'
_symmetry_space_group_name_H-M 'P -1'
_atom_sites_solution_hydrogens geom
_atom_sites_solution_primary direct
_atom_sites_solution_secondary difmap
_audit_creation_date 2011-07-25T13:09:05-00:00
_audit_creation_method 'WinGX routine CIF_UPDATE'
_cell_angle_alpha 90.643(8)
_cell_angle_beta 46.418(9)
_cell_angle_gamma 104.657(9)
_cell_formula_units_Z 2
_cell_length_a 8.0119(12)
_cell_length_b 10.6195(19)
_cell_length_c 25.101(4)
_cell_measurement_reflns_used 8073
_cell_measurement_temperature 153(2)
_cell_measurement_theta_max 29.99
_cell_measurement_theta_min 3.02
_cell_volume 1455.5(5)
_computing_cell_refinement RAPID-AUTO
_computing_data_collection RAPID-AUTO
_computing_data_reduction RAPID-AUTO
_computing_structure_refinement 'SHELXL-97 (Sheldrick, 1997)'
_computing_structure_solution 'SHELXS-97 (Sheldrick, 1997)'
_diffrn_ambient_temperature 153(2)
_diffrn_measured_fraction_theta_full 0.981
_diffrn_measured_fraction_theta_max 0.981
_diffrn_measurement_device_type 'Rigaku Raxis Rapid'
_diffrn_measurement_method '\w scans'
_diffrn_radiation_monochromator graphite
_diffrn_radiation_probe x-ray
_diffrn_radiation_source 'sealed tube'
_diffrn_radiation_type MoK\a
_diffrn_radiation_wavelength 0.71073
_diffrn_reflns_av_R_equivalents 0.0433
_diffrn_reflns_av_unetI/netI 0.0664
_diffrn_reflns_limit_h_max 0
_diffrn_reflns_limit_h_min -11
_diffrn_reflns_limit_k_max 14
_diffrn_reflns_limit_k_min -14
_diffrn_reflns_limit_l_max 24
_diffrn_reflns_limit_l_min -35
_diffrn_reflns_number 16999
_diffrn_reflns_theta_full 29.99
_diffrn_reflns_theta_max 29.99
_diffrn_reflns_theta_min 3.02
_exptl_absorpt_coefficient_mu 0.845
_exptl_absorpt_correction_T_max 0.9747
_exptl_absorpt_correction_T_min 0.8468
_exptl_absorpt_correction_type empirical
_exptl_absorpt_process_details 'ABSCOR (Higashi, 1995)'
_exptl_crystal_colour green
_exptl_crystal_density_diffrn 1.308
_exptl_crystal_density_method 'not measured'
_exptl_crystal_description block
_exptl_crystal_F_000 588
_exptl_crystal_size_max 0.2
_exptl_crystal_size_mid 0.2
_exptl_crystal_size_min 0.03
_refine_diff_density_max 0.629
_refine_diff_density_min -1.282
_refine_diff_density_rms 0.103
_refine_ls_extinction_method none
_refine_ls_goodness_of_fit_ref 1.021
_refine_ls_hydrogen_treatment constr
_refine_ls_matrix_type full
_refine_ls_number_parameters 371
_refine_ls_number_reflns 8314
_refine_ls_number_restraints 28
_refine_ls_restrained_S_all 1.02
_refine_ls_R_factor_all 0.0989
_refine_ls_R_factor_gt 0.0558
_refine_ls_shift/su_max 0.001
_refine_ls_shift/su_mean 0.000
_refine_ls_structure_factor_coef Fsqd
_refine_ls_weighting_details 'calc w=1/[\s^2^(Fo^2^)+(0.0889P)^2^+0.0453P] where P=(Fo^2^+2Fc^2^)/3'
_refine_ls_weighting_scheme calc
_refine_ls_wR_factor_gt 0.1469
_refine_ls_wR_factor_ref 0.1609
_reflns_number_gt 5096
_reflns_number_total 8314
_reflns_threshold_expression >2sigma(I)
_cod_data_source_file cg201141k_si_002.cif
_cod_data_source_block triphenylene
_cod_depositor_comments
;
The following automatic conversions were performed:

'_symmetry_cell_setting' value 'Triclinic' changed to 'triclinic'
according to /home/saulius/struct/CIF-dictionaries/cif_core.dic
dictionary named 'cif_core.dic' version 2.4.1 from
2010-06-29.

'_diffrn_radiation_probe' value 'X-ray' changed to
'x-ray' according to
/home/saulius/struct/CIF-dictionaries/cif_core.dic dictionary named
'cif_core.dic' version 2.4.1 from 2010-06-29.

Automatic conversion script
Id: cif_fix_values 1715 2011-07-08 13:25:40Z adriana 
;
_cod_original_cell_volume 1455.5(4)
_cod_database_code 4501361

loop_
_symmetry_equiv_pos_as_xyz
'x, y, z'
'-x, -y, -z'

loop_
_atom_site_label
_atom_site_type_symbol
_atom_site_fract_x
_atom_site_fract_y
_atom_site_fract_z
_atom_site_U_iso_or_equiv
_atom_site_adp_type
_atom_site_occupancy
_atom_site_symmetry_multiplicity
_atom_site_calc_flag
_atom_site_refinement_flags
_atom_site_disorder_assembly
_atom_site_disorder_group
C34 C 0.2561(7) 0.8071(5) 0.8049(2) 0.0510(11) Uani 1 1 d . . .
H34 H 0.4128 0.8298 0.7542 0.061 Uiso 1 1 calc R . .
Ni1 Ni 0.00536(7) 0.75400(4) 0.02551(2) 0.02436(12) Uani 1 1 d . . .
S2 S -0.38765(14) 1.04319(8) 0.04993(5) 0.03102(18) Uani 1 1 d . . .
S1 S 0.38537(15) 0.44609(8) -0.11077(5) 0.03301(19) Uani 1 1 d . . .
N1 N 0.2165(5) 0.6350(2) -0.02343(15) 0.0281(5) Uani 1 1 d . . .
N2 N -0.2144(5) 0.8673(2) 0.06870(14) 0.0261(5) Uani 1 1 d . . .
C1 C 0.2867(5) 0.5566(3) -0.05945(17) 0.0259(6) Uani 1 1 d . . .
N31 N 0.0222(5) 0.7603(3) 0.93678(14) 0.0288(5) Uani 1 1 d . . .
N11 N -0.0048(5) 0.7551(2) 0.11153(14) 0.0263(5) Uani 1 1 d . . .
C2 C -0.2887(5) 0.9403(3) 0.06224(16) 0.0257(6) Uani 1 1 d . . .
C39 C 0.0824(6) 0.8384(4) 0.64283(18) 0.0349(7) Uani 1 1 d . . .
C36 C 0.0650(6) 0.8076(4) 0.75716(19) 0.0337(7) Uani 1 1 d . . .
C42 C 0.0817(6) 0.8497(4) 0.58424(19) 0.0351(7) Uani 1 1 d . A .
C33 C 0.0499(6) 0.7898(3) 0.81904(18) 0.0324(7) Uani 1 1 d . A .
C22 C 0.0607(6) 0.8406(3) 0.43694(18) 0.0332(7) Uani 1 1 d . . .
C15 C -0.0962(7) 0.8374(3) 0.15760(19) 0.0357(7) Uani 1 1 d . . .
H15 H -0.1641 0.8915 0.1523 0.043 Uiso 1 1 calc R . .
O32 O -0.1056(5) 0.8536(3) 0.60193(14) 0.0458(6) Uani 1 1 d . . .
C19 C 0.0450(6) 0.8236(3) 0.38143(18) 0.0326(7) Uani 1 1 d . . .
O12 O -0.1306(4) 0.8477(3) 0.50288(13) 0.0441(6) Uani 1 1 d . . .
H212 H -0.103 0.858 0.5297 0.066 Uiso 1 1 calc R . .
C14 C -0.0971(7) 0.8483(3) 0.21268(19) 0.0354(7) Uani 1 1 d . . .
H14 H -0.1696 0.9064 0.2453 0.042 Uiso 1 1 calc R . .
C11 C 0.0931(7) 0.6830(4) 0.1196(2) 0.0386(8) Uani 1 1 d . . .
H11 H 0.1584 0.6231 0.0875 0.046 Uiso 1 1 calc R . .
C17 C 0.2228(7) 0.7871(4) 0.26016(19) 0.0424(9) Uani 1 1 d . . .
H17 H 0.3552 0.7734 0.2125 0.051 Uiso 1 1 calc R . .
O31 O 0.2794(5) 0.8568(3) 0.51673(14) 0.0530(7) Uani 1 1 d . . .
H231 H 0.2605 0.8625 0.4879 0.08 Uiso 1 1 calc R A .
C35 C 0.2334(7) 0.7913(5) 0.8646(2) 0.0483(10) Uani 1 1 d . . .
H35 H 0.3777 0.8035 0.8532 0.058 Uiso 1 1 calc R . .
C16 C 0.0196(6) 0.7886(3) 0.27670(18) 0.0322(7) Uani 1 1 d . . .
O11 O 0.2534(5) 0.8483(3) 0.41810(14) 0.0467(6) Uani 1 1 d . . .
C20 C -0.1619(6) 0.8236(4) 0.39944(19) 0.0373(7) Uani 1 1 d . . .
H20 H -0.2956 0.835 0.4477 0.045 Uiso 1 1 calc R . .
C21 C -0.1740(6) 0.8070(4) 0.34737(19) 0.0380(8) Uani 1 1 d . . .
H21 H -0.3157 0.8081 0.3599 0.046 Uiso 1 1 calc R . .
C18 C 0.2378(6) 0.8052(4) 0.31147(19) 0.0410(8) Uani 1 1 d . . .
H18 H 0.3802 0.8051 0.2987 0.049 Uiso 1 1 calc R . .
C31 C -0.1763(6) 0.7421(3) 0.95057(19) 0.0343(7) Uani 1 1 d . A .
H31 H -0.3306 0.7179 1.0018 0.041 Uiso 1 1 calc R . .
C13 C 0.0079(6) 0.7743(3) 0.22047(18) 0.0311(7) Uani 1 1 d . . .
C32 C -0.1706(6) 0.7566(4) 0.89476(19) 0.0368(8) Uani 1 1 d . . .
H32 H -0.3183 0.7437 0.9082 0.044 Uiso 1 1 calc R A .
C12 C 0.1054(7) 0.6902(4) 0.1718(2) 0.0406(8) Uani 1 1 d . . .
H12 H 0.1806 0.6375 0.1744 0.049 Uiso 1 1 calc R . .
C37B C 0.265(2) 0.8024(14) 0.6867(6) 0.043(3) Uani 0.66(2) 1 d PU A 1
H37B H 0.3976 0.79 0.6762 0.051 Uiso 0.66(2) 1 calc PR A 1
C38B C 0.273(3) 0.8164(16) 0.6272(11) 0.049(3) Uani 0.66(2) 1 d PU A 1
H38B H 0.4091 0.8103 0.5777 0.059 Uiso 0.66(2) 1 calc PR A 1
C40B C -0.1103(14) 0.8548(11) 0.7147(4) 0.0355(17) Uani 0.66(2) 1 d PU A 1
H40B H -0.2367 0.8763 0.7248 0.043 Uiso 0.66(2) 1 calc PR A 1
C41B C -0.1177(15) 0.8400(11) 0.7708(4) 0.0359(18) Uani 0.66(2) 1 d PU A 1
H41B H -0.2486 0.8521 0.8193 0.043 Uiso 0.66(2) 1 calc PR A 1
C37A C 0.285(5) 0.851(2) 0.6770(13) 0.043(5) Uani 0.34(2) 1 d PU A 2
H37A H 0.4373 0.8721 0.6619 0.051 Uiso 0.34(2) 1 calc PR A 2
C38A C 0.292(6) 0.862(3) 0.6266(19) 0.037(5) Uani 0.34(2) 1 d PU A 2
H38A H 0.446 0.887 0.5753 0.045 Uiso 0.34(2) 1 calc PR A 2
C40A C -0.145(3) 0.786(2) 0.7183(8) 0.045(4) Uani 0.34(2) 1 d PU A 2
H40A H -0.293 0.7587 0.7307 0.054 Uiso 0.34(2) 1 calc PR A 2
C41A C -0.150(3) 0.774(2) 0.7742(9) 0.040(4) Uani 0.34(2) 1 d PU A 2
H41A H -0.3041 0.7432 0.8256 0.049 Uiso 0.34(2) 1 calc PR A 2

loop_
_atom_site_aniso_label
_atom_site_aniso_U_11
_atom_site_aniso_U_22
_atom_site_aniso_U_33
_atom_site_aniso_U_23
_atom_site_aniso_U_13
_atom_site_aniso_U_12
C34 0.0302(18) 0.104(3) 0.0257(16) -0.0179(19) -0.0210(16) 0.027(2)
Ni1 0.0294(2) 0.0269(2) 0.0267(2) -0.01159(15) -0.02268(19) 0.01229(16)
S2 0.0316(4) 0.0317(4) 0.0386(4) -0.0086(3) -0.0274(4) 0.0126(3)
S1 0.0333(4) 0.0297(4) 0.0317(4) -0.0142(3) -0.0209(4) 0.0133(3)
N1 0.0291(13) 0.0294(12) 0.0314(13) -0.0138(11) -0.0228(12) 0.0122(11)
N2 0.0279(13) 0.0291(12) 0.0279(13) -0.0111(10) -0.0214(12) 0.0125(10)
C1 0.0268(15) 0.0260(14) 0.0285(15) -0.0061(11) -0.0213(14) 0.0074(12)
N31 0.0315(14) 0.0380(14) 0.0269(13) -0.0128(11) -0.0232(12) 0.0154(11)
N11 0.0318(14) 0.0284(12) 0.0307(13) -0.0120(10) -0.0257(12) 0.0129(11)
C2 0.0251(15) 0.0305(14) 0.0259(14) -0.0099(11) -0.0200(13) 0.0084(12)
C39 0.0346(18) 0.054(2) 0.0279(16) -0.0156(14) -0.0252(15) 0.0189(16)
C36 0.0348(18) 0.0483(19) 0.0320(16) -0.0166(14) -0.0276(16) 0.0180(15)
C42 0.0348(18) 0.0493(19) 0.0307(16) -0.0147(14) -0.0260(16) 0.0166(15)
C33 0.0349(17) 0.0458(18) 0.0314(16) -0.0183(14) -0.0273(15) 0.0190(15)
C22 0.0311(17) 0.0457(19) 0.0273(15) -0.0115(14) -0.0226(15) 0.0121(14)
C15 0.052(2) 0.0426(18) 0.0412(18) -0.0220(15) -0.0404(18) 0.0275(16)
O32 0.0398(14) 0.0770(19) 0.0359(13) -0.0186(13) -0.0310(13) 0.0242(13)
C19 0.0310(16) 0.0442(18) 0.0278(15) -0.0113(13) -0.0231(15) 0.0115(14)
O12 0.0422(15) 0.0741(18) 0.0313(12) -0.0210(12) -0.0300(12) 0.0252(13)
C14 0.048(2) 0.0451(18) 0.0383(18) -0.0252(15) -0.0362(18) 0.0285(16)
C11 0.052(2) 0.049(2) 0.0393(19) -0.0247(16) -0.0376(19) 0.0314(18)
C17 0.0361(19) 0.075(3) 0.0261(16) -0.0205(16) -0.0234(16) 0.0269(18)
O31 0.0408(15) 0.104(2) 0.0292(13) -0.0233(14) -0.0281(13) 0.0321(15)
C35 0.0339(19) 0.096(3) 0.0300(17) -0.0201(19) -0.0259(17) 0.030(2)
C16 0.0341(17) 0.0415(18) 0.0290(15) -0.0117(13) -0.0250(15) 0.0134(14)
O11 0.0375(14) 0.0809(19) 0.0356(13) -0.0204(13) -0.0298(12) 0.0240(13)
C20 0.0360(18) 0.056(2) 0.0304(16) -0.0171(15) -0.0262(16) 0.0191(16)
C21 0.0325(18) 0.062(2) 0.0318(17) -0.0193(16) -0.0259(16) 0.0202(16)
C18 0.0291(17) 0.074(3) 0.0290(17) -0.0157(16) -0.0228(15) 0.0205(17)
C31 0.0278(16) 0.0471(19) 0.0306(16) -0.0116(14) -0.0225(15) 0.0094(14)
C13 0.0294(16) 0.0427(18) 0.0295(15) -0.0127(13) -0.0235(15) 0.0136(14)
C32 0.0300(17) 0.055(2) 0.0349(17) -0.0128(15) -0.0271(16) 0.0109(15)
C12 0.057(2) 0.053(2) 0.0411(19) -0.0212(16) -0.0415(19) 0.0323(19)
C37B 0.043(4) 0.082(8) 0.025(4) -0.014(5) -0.028(4) 0.036(6)
C38B 0.051(6) 0.090(10) 0.033(4) -0.031(7) -0.035(4) 0.038(7)
C40B 0.029(3) 0.056(5) 0.030(3) -0.013(3) -0.023(3) 0.016(3)
C41B 0.031(3) 0.055(5) 0.025(3) -0.016(4) -0.021(3) 0.017(4)
C37A 0.025(5) 0.067(12) 0.028(6) 0.010(7) -0.016(5) 0.015(8)
C38A 0.026(5) 0.064(13) 0.028(5) -0.020(9) -0.021(5) 0.015(8)
C40A 0.034(6) 0.066(10) 0.032(5) 0.001(7) -0.027(5) 0.001(7)
C41A 0.029(6) 0.062(10) 0.029(5) -0.002(7) -0.022(5) 0.009(7)

loop_
_atom_type_symbol
_atom_type_description
_atom_type_scat_dispersion_real
_atom_type_scat_dispersion_imag
_atom_type_scat_source
C C 0.003 0.002 'International Tables Vol C Tables 4.2.6.8 and 6.1.1.4'
H H 0 0 'International Tables Vol C Tables 4.2.6.8 and 6.1.1.4'
N N 0.006 0.003 'International Tables Vol C Tables 4.2.6.8 and 6.1.1.4'
O O 0.011 0.006 'International Tables Vol C Tables 4.2.6.8 and 6.1.1.4'
S S 0.125 0.123 'International Tables Vol C Tables 4.2.6.8 and 6.1.1.4'
Ni Ni 0.339 1.112 'International Tables Vol C Tables 4.2.6.8 and 6.1.1.4'

loop_
_geom_angle_atom_site_label_1
_geom_angle_atom_site_label_2
_geom_angle_atom_site_label_3
_geom_angle
_geom_angle_site_symmetry_1
_geom_angle_site_symmetry_3
C33 C34 C35 120.0(3) . .
N2 Ni1 N1 174.33(10) . .
N2 Ni1 N11 92.44(10) . .
N1 Ni1 N11 92.92(10) . .
N2 Ni1 N31 86.70(10) . 1_554
N1 Ni1 N31 88.00(10) . 1_554
N11 Ni1 N31 177.99(10) . 1_554
N2 Ni1 S2 92.68(8) . 2_575
N1 Ni1 S2 89.50(8) . 2_575
N11 Ni1 S2 86.37(7) . 2_575
N31 Ni1 S2 91.85(8) 1_554 2_575
N2 Ni1 S1 86.20(8) . 2_565
N1 Ni1 S1 92.04(8) . 2_565
N11 Ni1 S1 89.06(7) . 2_565
N31 Ni1 S1 92.69(8) 1_554 2_565
S2 Ni1 S1 175.24(3) 2_575 2_565
C2 S2 Ni1 97.05(11) . 2_575
C1 S1 Ni1 99.73(11) . 2_565
C1 N1 Ni1 152.4(2) . .
C2 N2 Ni1 151.5(2) . .
N1 C1 S1 179.6(3) . .
C35 N31 C31 116.3(3) . .
C35 N31 Ni1 121.6(2) . 1_556
C31 N31 Ni1 121.9(2) . 1_556
C11 N11 C15 116.7(3) . .
C11 N11 Ni1 122.9(2) . .
C15 N11 Ni1 120.3(2) . .
N2 C2 S2 177.9(3) . .
C38B C39 C38A 19.4(13) . .
C38B C39 C40B 119.4(8) . .
C38A C39 C40B 112.7(13) . .
C38B C39 C40A 114.5(10) . .
C38A C39 C40A 118.5(16) . .
C40B C39 C40A 28.8(7) . .
C38B C39 C42 121.2(8) . .
C38A C39 C42 123.6(15) . .
C40B C39 C42 119.3(4) . .
C40A C39 C42 117.4(6) . .
C37B C36 C41B 120.6(6) . .
C37B C36 C41A 115.3(9) . .
C41B C36 C41A 27.5(7) . .
C37B C36 C37A 20.4(10) . .
C41B C36 C37A 108.8(9) . .
C41A C36 C37A 113.5(12) . .
C37B C36 C33 119.8(5) . .
C41B C36 C33 119.5(4) . .
C41A C36 C33 119.7(7) . .
C37A C36 C33 126.6(10) . .
O32 C42 O31 123.3(3) . .
O32 C42 C39 120.0(3) . .
O31 C42 C39 116.6(3) . .
C34 C33 C32 115.8(3) . .
C34 C33 C36 122.0(3) . .
C32 C33 C36 122.2(3) . .
O11 C22 O12 123.5(3) . .
O11 C22 C19 119.8(3) . .
O12 C22 C19 116.8(3) . .
N11 C15 C14 123.3(3) . .
C18 C19 C20 119.6(3) . .
C18 C19 C22 119.5(3) . .
C20 C19 C22 120.8(3) . .
C15 C14 C13 120.0(3) . .
N11 C11 C12 123.8(3) . .
C16 C17 C18 121.4(3) . .
N31 C35 C34 123.8(3) . .
C17 C16 C21 118.4(3) . .
C17 C16 C13 121.2(3) . .
C21 C16 C13 120.3(3) . .
C21 C20 C19 120.1(3) . .
C20 C21 C16 120.6(3) . .
C17 C18 C19 119.8(3) . .
N31 C31 C32 123.7(3) . .
C12 C13 C14 116.4(3) . .
C12 C13 C16 122.4(3) . .
C14 C13 C16 121.2(3) . .
C31 C32 C33 120.3(3) . .
C11 C12 C13 119.7(3) . .
C36 C37B C38B 118.8(12) . .
C39 C38B C37B 119.8(14) . .
C41B C40B C39 120.3(6) . .
C40B C41B C36 120.6(6) . .
C38A C37A C36 125(2) . .
C37A C38A C39 122(3) . .
C41A C40A C39 118.7(12) . .
C40A C41A C36 121.7(13) . .

loop_
_geom_bond_atom_site_label_1
_geom_bond_atom_site_label_2
_geom_bond_distance
_geom_bond_site_symmetry_2
C34 C33 1.388(5) .
C34 C35 1.388(5) .
Ni1 N2 2.033(2) .
Ni1 N1 2.037(3) .
Ni1 N11 2.104(2) .
Ni1 N31 2.137(2) 1_554
Ni1 S2 2.5223(11) 2_575
Ni1 S1 2.5286(11) 2_565
S2 C2 1.643(3) .
S2 Ni1 2.5223(11) 2_575
S1 C1 1.641(3) .
S1 Ni1 2.5286(11) 2_565
N1 C1 1.160(4) .
N2 C2 1.163(4) .
N31 C35 1.326(4) .
N31 C31 1.332(4) .
N31 Ni1 2.137(2) 1_556
N11 C11 1.330(4) .
N11 C15 1.331(4) .
C39 C38B 1.37(2) .
C39 C38A 1.38(3) .
C39 C40B 1.399(7) .
C39 C40A 1.404(15) .
C39 C42 1.481(4) .
C36 C37B 1.354(13) .
C36 C41B 1.392(9) .
C36 C41A 1.401(16) .
C36 C37A 1.44(2) .
C36 C33 1.483(4) .
C42 O32 1.250(4) .
C42 O31 1.276(4) .
C33 C32 1.388(5) .
C22 O11 1.242(4) .
C22 O12 1.285(4) .
C22 C19 1.488(4) .
C15 C14 1.381(4) .
C19 C18 1.383(5) .
C19 C20 1.385(4) .
C14 C13 1.389(4) .
C11 C12 1.383(4) .
C17 C16 1.380(5) .
C17 C18 1.381(4) .
C16 C21 1.394(4) .
C16 C13 1.481(4) .
C20 C21 1.382(4) .
C31 C32 1.379(4) .
C13 C12 1.383(4) .
C37B C38B 1.46(2) .
C40B C41B 1.378(10) .
C37A C38A 1.23(4) .
C40A C41A 1.38(2) .
